data_7056081
loop_
_publ_author_name
'Zhu, Chongwei'
'Duhayon, Carine'
'Romero-Borja, Daniel'
'Maldonado, Jose-Luis'
'Ramos-Ortiz, Gabriel'
'Saquet, Alix'
'Maraval, Val\'erie'
'Chauvin, Remi'

_publ_section_title
;
 Hexaaryl-carbo-benzenes revisited: novel synthetic route,
 crystallographic data, and prospects of electrochemical behavior
;
_journal_name_full 'New J. Chem.'
_journal_paper_doi 10.1039/C7NJ00028F
_journal_year 2017
_chemical_absolute_configuration ad
_chemical_formula_moiety 'C54 H30, C H Cl3'
_chemical_formula_sum 'C55 H31 Cl3'
_chemical_formula_weight 798.21
_space_group_IT_number 19
_symmetry_cell_setting orthorhombic
_symmetry_space_group_name_Hall 'P 2ac 2ab'
_symmetry_space_group_name_H-M 'P 21 21 21'
_atom_sites_solution_hydrogens difmap
_atom_sites_solution_primary other
_audit_update_record
;
2016-11-22 deposited with the CCDC.
2017-03-30 downloaded from the CCDC.
;
_cell_angle_alpha 90
_cell_angle_beta 90
_cell_angle_gamma 90
_cell_formula_units_Z 4
_cell_length_a 12.4948(5)
_cell_length_b 16.0972(6)
_cell_length_c 20.2765(9)
_cell_measurement_reflns_used 9793
_cell_measurement_temperature 100
_cell_measurement_theta_max 27
_cell_measurement_theta_min 2
_cell_volume 4078.2(3)
_computing_cell_refinement 'Apex2 (Bruker AXS, 2006)'
_computing_data_collection 'Apex2 (Bruker AXS, 2006)'
_computing_data_reduction 'Apex2 (Bruker AXS, 2006)'
_computing_molecular_graphics 'CAMERON (Watkin et al., 1996)'
_computing_publication_material 'CRYSTALS (Betteridge et al., 2003)'
_computing_structure_refinement 'CRYSTALS (Betteridge et al., 2003)'
_computing_structure_solution 'Superflip (Palatinus & Chapuis, 2007)'
_diffrn_ambient_temperature 100
_diffrn_measured_fraction_theta_full 0.999
_diffrn_measured_fraction_theta_max 0.999
_diffrn_measurement_device Area
_diffrn_measurement_device_type 'Bruker Kappa Apex2'
_diffrn_measurement_method '\f & \w scans'
_diffrn_radiation_monochromator graphite
_diffrn_radiation_type 'Mo K\a'
_diffrn_radiation_wavelength 0.71073
_diffrn_reflns_av_R_equivalents 0.048
_diffrn_reflns_limit_h_max 16
_diffrn_reflns_limit_h_min -16
_diffrn_reflns_limit_k_max 21
_diffrn_reflns_limit_k_min -21
_diffrn_reflns_limit_l_max 26
_diffrn_reflns_limit_l_min -26
_diffrn_reflns_number 97066
_diffrn_reflns_theta_full 28.085
_diffrn_reflns_theta_max 28.085
_diffrn_reflns_theta_min 1.615
_diffrn_standards_number 0
_exptl_absorpt_coefficient_mu 0.263
_exptl_absorpt_correction_T_max 0.97
_exptl_absorpt_correction_T_min 0.94
_exptl_absorpt_correction_type multi-scan
_exptl_absorpt_process_details 'SADABS (Siemens, 1996)'
_exptl_crystal_colour red
_exptl_crystal_density_diffrn 1.300
_exptl_crystal_density_method 'not measured'
_exptl_crystal_description block
_exptl_crystal_F_000 1648
_exptl_crystal_size_max 0.150
_exptl_crystal_size_mid 0.150
_exptl_crystal_size_min 0.120
_refine_diff_density_max 0.66
_refine_diff_density_min -0.58
_refine_ls_abs_structure_details 'Flack (1983), 4448 Friedel-pairs'
_refine_ls_abs_structure_Flack 0.05(5)
_refine_ls_extinction_method None
_refine_ls_goodness_of_fit_ref 1.1134
_refine_ls_hydrogen_treatment noref
_refine_ls_matrix_type full
_refine_ls_number_parameters 560
_refine_ls_number_reflns 7863
_refine_ls_number_restraints 0
_refine_ls_R_factor_all 0.0461
_refine_ls_R_factor_gt 0.0390
_refine_ls_shift/su_max 0.0008953
_refine_ls_shift/su_mean 0.0000715
_refine_ls_structure_factor_coef F
_refine_ls_weighting_details
;
 Method, part 1, Chebychev polynomial, (Watkin, 1994, Prince, 1982) 
 [weight] = 1.0/[A~0~*T~0~(x)+A~1~*T~1~(x) ... +A~n-1~]*T~n-1~(x)] 
 where A~i~ are the Chebychev coefficients listed below and x= Fcalc/Fmax 
 Method = Robust Weighting (Prince, 1982) 
 W = [weight] * [1-(deltaF/6*sigmaF)^2^]^2^ 
 A~i~ are: 
 0.141 0.867E-01 0.374E-01 
;
_refine_ls_weighting_scheme calc
_refine_ls_wR_factor_all 0.0501
_refine_ls_wR_factor_gt 0.0393
_refine_ls_wR_factor_ref 0.0369
_reflns_limit_h_max 16
_reflns_limit_h_min -16
_reflns_limit_k_max 21
_reflns_limit_k_min 0
_reflns_limit_l_max 26
_reflns_limit_l_min 0
_reflns_number_gt 8823
_reflns_number_total 9935
_reflns_threshold_expression I>2.0\s(I)
_oxford_refine_ls_r_factor_ref 0.0351
_oxford_reflns_number_all 9907
_oxford_reflns_threshold_expression_ref I>3.0\s(I)
_cod_data_source_file c7nj00028f2.cif
_cod_data_source_block 1
_cod_depositor_comments
;
The following automatic conversions were performed:

'_atom_sites_solution_primary' value 'Other' changed to 'other'
according to
/home/data/users/saulius/crontab/automatic-downloads/rss-feeds/RSC/lib/dictionaries/cif_core.dic
dictionary named 'cif_core.dic' version 2.4.2 from 2011-04-26.

Automatic conversion script
Id: cif_fix_values 4973 2017-02-22 13:04:09Z antanas 
;
_cod_original_cell_volume 4078.24(18)
_cod_original_sg_symbol_H-M 'P 21 21 21 '
_cod_database_code 7056081

loop_
_symmetry_equiv_pos_as_xyz
x,y,z
-x+1/2,-y,z+1/2
x+1/2,-y+1/2,-z
-x,y+1/2,-z+1/2

loop_
_atom_site_label
_atom_site_type_symbol
_atom_site_fract_x
_atom_site_fract_y
_atom_site_fract_z
_atom_site_U_iso_or_equiv
_atom_site_occupancy
_atom_site_adp_type
C1 C 0.13550(13) 0.56304(10) 0.79551(8) 0.0163 1.0000 Uani
C2 C 0.16178(13) 0.47921(10) 0.79593(8) 0.0170 1.0000 Uani
C3 C 0.18234(13) 0.40524(10) 0.79593(8) 0.0170 1.0000 Uani
C4 C 0.20672(12) 0.32091(10) 0.79381(8) 0.0161 1.0000 Uani
C5 C 0.29849(13) 0.29708(10) 0.76030(8) 0.0176 1.0000 Uani
C6 C 0.37902(13) 0.27699(9) 0.73005(8) 0.0164 1.0000 Uani
C7 C 0.46965(13) 0.25567(10) 0.69401(8) 0.0159 1.0000 Uani
C8 C 0.52993(13) 0.31812(10) 0.66547(8) 0.0175 1.0000 Uani
C9 C 0.58536(13) 0.37149(10) 0.63952(8) 0.0172 1.0000 Uani
C10 C 0.65101(12) 0.42800(10) 0.60734(8) 0.0159 1.0000 Uani
C11 C 0.62166(13) 0.51082(10) 0.60447(8) 0.0170 1.0000 Uani
C12 C 0.59488(13) 0.58354(10) 0.60059(8) 0.0167 1.0000 Uani
C13 C 0.56456(12) 0.66670(10) 0.59743(8) 0.0153 1.0000 Uani
C14 C 0.47107(13) 0.69037(10) 0.62915(8) 0.0162 1.0000 Uani
C15 C 0.38967(13) 0.71042(9) 0.65823(8) 0.0159 1.0000 Uani
C16 C 0.29877(13) 0.73214(10) 0.69354(8) 0.0164 1.0000 Uani
C17 C 0.24431(13) 0.67073(10) 0.72746(8) 0.0166 1.0000 Uani
C18 C 0.19391(13) 0.61864(10) 0.75815(8) 0.0174 1.0000 Uani
C19 C 0.04562(12) 0.59412(10) 0.83624(8) 0.0171 1.0000 Uani
C20 C 0.01589(15) 0.55262(11) 0.89382(9) 0.0252 1.0000 Uani
C21 C -0.06758(16) 0.58292(12) 0.93232(10) 0.0300 1.0000 Uani
C22 C -0.12288(14) 0.65360(12) 0.91351(10) 0.0273 1.0000 Uani
C23 C -0.09415(13) 0.69436(11) 0.85577(9) 0.0226 1.0000 Uani
C24 C -0.01025(13) 0.66576(10) 0.81781(8) 0.0181 1.0000 Uani
C25 C 0.13625(13) 0.25918(10) 0.82550(8) 0.0160 1.0000 Uani
C26 C 0.16243(14) 0.17451(10) 0.82444(8) 0.0197 1.0000 Uani
C27 C 0.09596(15) 0.11670(11) 0.85397(9) 0.0240 1.0000 Uani
C28 C 0.00224(15) 0.14212(12) 0.88505(9) 0.0271 1.0000 Uani
C29 C -0.02478(14) 0.22569(12) 0.88614(9) 0.0254 1.0000 Uani
C30 C 0.04132(13) 0.28414(10) 0.85680(8) 0.0204 1.0000 Uani
C31 C 0.50244(13) 0.16749(10) 0.68645(8) 0.0164 1.0000 Uani
C32 C 0.58000(13) 0.14581(10) 0.63981(8) 0.0187 1.0000 Uani
C33 C 0.61195(13) 0.06351(11) 0.63359(9) 0.0225 1.0000 Uani
C34 C 0.56905(14) 0.00293(11) 0.67399(9) 0.0239 1.0000 Uani
C35 C 0.49201(15) 0.02395(11) 0.72045(9) 0.0242 1.0000 Uani
C36 C 0.45804(14) 0.10582(10) 0.72621(8) 0.0195 1.0000 Uani
C37 C 0.74977(12) 0.39755(10) 0.57425(8) 0.0164 1.0000 Uani
C38 C 0.80535(13) 0.44807(11) 0.52992(9) 0.0207 1.0000 Uani
C39 C 0.89511(14) 0.41726(12) 0.49727(9) 0.0253 1.0000 Uani
C40 C 0.93007(14) 0.33692(13) 0.50902(9) 0.0277 1.0000 Uani
C41 C 0.87637(14) 0.28683(11) 0.55351(9) 0.0237 1.0000 Uani
C42 C 0.78650(13) 0.31723(11) 0.58614(8) 0.0203 1.0000 Uani
C43 C 0.63171(13) 0.72813(10) 0.56270(8) 0.0160 1.0000 Uani
C44 C 0.60491(14) 0.81258(11) 0.56279(8) 0.0214 1.0000 Uani
C45 C 0.67013(16) 0.86998(11) 0.53137(9) 0.0259 1.0000 Uani
C46 C 0.76313(16) 0.84495(11) 0.50011(9) 0.0266 1.0000 Uani
C47 C 0.79080(15) 0.76109(12) 0.50002(9) 0.0257 1.0000 Uani
C48 C 0.72544(14) 0.70362(11) 0.53027(9) 0.0211 1.0000 Uani
C49 C 0.26044(12) 0.81897(10) 0.69663(8) 0.0160 1.0000 Uani
C50 C 0.18237(14) 0.84194(10) 0.74235(8) 0.0208 1.0000 Uani
C51 C 0.14655(14) 0.92352(11) 0.74591(9) 0.0255 1.0000 Uani
C52 C 0.18793(15) 0.98311(11) 0.70367(10) 0.0263 1.0000 Uani
C53 C 0.26451(15) 0.96052(11) 0.65766(10) 0.0261 1.0000 Uani
C54 C 0.30035(14) 0.87940(11) 0.65367(9) 0.0217 1.0000 Uani
Cl1 Cl 0.11989(15) 0.43566(13) 0.61508(10) 0.0488 0.4500 Uani
Cl2 Cl 0.3362(3) 0.4982(3) 0.63074(16) 0.0424 0.4500 Uani
Cl3 Cl 0.29291(17) 0.35778(18) 0.54678(12) 0.1091 0.4500 Uani
Cl4 Cl 0.14208(12) 0.41175(11) 0.58513(11) 0.0689 0.5500 Uani
Cl5 Cl 0.3168(3) 0.4978(3) 0.64681(14) 0.0428 0.5500 Uani
Cl6 Cl 0.34846(12) 0.41879(8) 0.52309(5) 0.0558 0.5500 Uani
C55 C 0.2536(8) 0.4106(8) 0.6150(6) 0.0288 0.4500 Uani
C56 C 0.2808(6) 0.4153(7) 0.6002(5) 0.0275 0.5500 Uani
H201 H 0.0526 0.5037 0.9080 0.0301 1.0000 Uiso
H211 H -0.0854 0.5541 0.9721 0.0364 1.0000 Uiso
H221 H -0.1795 0.6744 0.9389 0.0333 1.0000 Uiso
H231 H -0.1315 0.7428 0.8420 0.0275 1.0000 Uiso
H241 H 0.0090 0.6944 0.7798 0.0210 1.0000 Uiso
H261 H 0.2273 0.1562 0.8040 0.0248 1.0000 Uiso
H271 H 0.1142 0.0597 0.8538 0.0289 1.0000 Uiso
H281 H -0.0437 0.1022 0.9049 0.0331 1.0000 Uiso
H291 H -0.0874 0.2434 0.9077 0.0315 1.0000 Uiso
H301 H 0.0217 0.3410 0.8571 0.0247 1.0000 Uiso
H321 H 0.6115 0.1871 0.6137 0.0216 1.0000 Uiso
H331 H 0.6645 0.0482 0.6019 0.0272 1.0000 Uiso
H341 H 0.5898 -0.0524 0.6703 0.0295 1.0000 Uiso
H351 H 0.4612 -0.0183 0.7483 0.0293 1.0000 Uiso
H361 H 0.4050 0.1202 0.7572 0.0222 1.0000 Uiso
H381 H 0.7805 0.5024 0.5214 0.0244 1.0000 Uiso
H391 H 0.9321 0.4514 0.4671 0.0298 1.0000 Uiso
H401 H 0.9919 0.3161 0.4871 0.0328 1.0000 Uiso
H411 H 0.9000 0.2328 0.5619 0.0284 1.0000 Uiso
H421 H 0.7480 0.2821 0.6167 0.0242 1.0000 Uiso
H441 H 0.5419 0.8296 0.5832 0.0252 1.0000 Uiso
H451 H 0.6493 0.9259 0.5310 0.0311 1.0000 Uiso
H461 H 0.8057 0.8838 0.4786 0.0312 1.0000 Uiso
H471 H 0.8558 0.7446 0.4803 0.0302 1.0000 Uiso
H481 H 0.7442 0.6487 0.5297 0.0244 1.0000 Uiso
H501 H 0.1538 0.8012 0.7712 0.0253 1.0000 Uiso
H511 H 0.0938 0.9385 0.7776 0.0305 1.0000 Uiso
H521 H 0.1640 1.0387 0.7058 0.0313 1.0000 Uiso
H531 H 0.2924 1.0009 0.6277 0.0312 1.0000 Uiso
H541 H 0.3502 0.8629 0.6211 0.0272 1.0000 Uiso
H551 H 0.2640 0.3750 0.6511 0.0331 0.4500 Uiso
H561 H 0.3005 0.3664 0.6216 0.0318 0.5500 Uiso

loop_
_atom_site_aniso_label
_atom_site_aniso_U_11
_atom_site_aniso_U_22
_atom_site_aniso_U_33
_atom_site_aniso_U_23
_atom_site_aniso_U_13
_atom_site_aniso_U_12
C1 0.0158(7) 0.0150(7) 0.0182(7) 0.0020(6) -0.0010(6) 0.0003(6)
C2 0.0149(7) 0.0190(8) 0.0170(8) 0.0011(6) 0.0024(6) 0.0002(6)
C3 0.0145(7) 0.0190(8) 0.0174(7) 0.0018(6) 0.0026(6) -0.0001(6)
C4 0.0164(7) 0.0160(8) 0.0160(7) 0.0011(6) -0.0004(6) 0.0003(6)
C5 0.0224(8) 0.0111(7) 0.0193(8) 0.0015(6) -0.0007(7) -0.0018(6)
C6 0.0194(7) 0.0114(7) 0.0183(7) 0.0015(6) -0.0005(6) -0.0012(6)
C7 0.0178(7) 0.0150(7) 0.0148(7) -0.0001(6) 0.0000(6) 0.0001(6)
C8 0.0174(7) 0.0160(7) 0.0190(7) -0.0006(6) 0.0004(6) 0.0055(6)
C9 0.0175(7) 0.0163(7) 0.0178(8) -0.0014(6) 0.0010(6) 0.0045(6)
C10 0.0168(7) 0.0145(7) 0.0164(7) -0.0009(6) 0.0009(6) -0.0007(6)
C11 0.0151(7) 0.0196(8) 0.0161(7) 0.0009(6) 0.0037(6) -0.0009(6)
C12 0.0176(7) 0.0174(8) 0.0151(7) 0.0001(6) 0.0026(6) -0.0016(6)
C13 0.0162(7) 0.0150(7) 0.0147(7) -0.0001(6) -0.0014(6) -0.0002(6)
C14 0.0202(7) 0.0124(7) 0.0159(7) 0.0016(6) -0.0016(6) -0.0015(6)
C15 0.0180(7) 0.0117(7) 0.0179(7) 0.0028(6) -0.0030(6) -0.0023(6)
C16 0.0168(7) 0.0148(7) 0.0176(7) 0.0013(6) -0.0015(6) 0.0010(6)
C17 0.0164(7) 0.0146(7) 0.0188(7) -0.0005(6) -0.0003(6) 0.0024(6)
C18 0.0166(7) 0.0165(7) 0.0190(8) -0.0008(6) -0.0001(6) 0.0031(6)
C19 0.0161(7) 0.0151(7) 0.0200(8) -0.0019(6) -0.0001(6) -0.0014(6)
C20 0.0289(9) 0.0208(9) 0.0258(9) 0.0069(7) 0.0054(7) 0.0045(7)
C21 0.0325(10) 0.0301(10) 0.0274(9) 0.0075(8) 0.0126(8) 0.0035(8)
C22 0.0222(8) 0.0274(9) 0.0322(10) -0.0050(8) 0.0078(7) 0.0031(7)
C23 0.0195(8) 0.0189(8) 0.0293(9) -0.0025(7) -0.0019(7) 0.0017(6)
C24 0.0178(7) 0.0154(8) 0.0210(8) 0.0010(6) -0.0015(6) -0.0020(6)
C25 0.0168(7) 0.0167(7) 0.0144(7) 0.0015(6) -0.0019(6) -0.0013(6)
C26 0.0232(8) 0.0165(8) 0.0194(8) 0.0005(6) 0.0000(7) 0.0000(7)
C27 0.0309(9) 0.0176(8) 0.0234(8) 0.0021(7) -0.0034(8) -0.0034(7)
C28 0.0274(9) 0.0269(10) 0.0269(9) 0.0067(7) 0.0022(7) -0.0102(7)
C29 0.0209(8) 0.0303(10) 0.0251(9) 0.0025(7) 0.0045(7) -0.0013(7)
C30 0.0182(8) 0.0203(8) 0.0228(8) 0.0020(7) 0.0014(7) 0.0004(6)
C31 0.0181(7) 0.0140(7) 0.0171(7) -0.0002(6) -0.0047(6) 0.0016(6)
C32 0.0184(7) 0.0175(8) 0.0201(8) -0.0032(6) -0.0022(6) 0.0009(6)
C33 0.0178(7) 0.0234(8) 0.0263(9) -0.0096(7) -0.0033(7) 0.0056(7)
C34 0.0260(9) 0.0140(8) 0.0318(9) -0.0047(7) -0.0118(7) 0.0046(7)
C35 0.0318(9) 0.0170(8) 0.0238(8) 0.0028(7) -0.0078(8) -0.0004(7)
C36 0.0245(8) 0.0169(8) 0.0171(7) -0.0008(6) -0.0010(7) -0.0020(7)
C37 0.0158(7) 0.0187(8) 0.0146(7) -0.0018(6) -0.0024(6) 0.0009(6)
C38 0.0181(8) 0.0201(8) 0.0241(8) 0.0028(7) 0.0003(7) 0.0007(7)
C39 0.0204(8) 0.0323(10) 0.0231(9) 0.0049(7) 0.0060(7) -0.0013(7)
C40 0.0199(8) 0.0392(11) 0.0240(9) -0.0018(8) 0.0033(7) 0.0092(8)
C41 0.0217(8) 0.0231(9) 0.0262(9) -0.0021(7) -0.0026(7) 0.0062(7)
C42 0.0205(8) 0.0207(8) 0.0197(8) 0.0002(6) -0.0004(6) 0.0006(7)
C43 0.0195(7) 0.0149(7) 0.0135(7) 0.0008(6) -0.0004(6) -0.0008(6)
C44 0.0236(8) 0.0179(8) 0.0227(8) -0.0022(7) 0.0025(7) -0.0005(7)
C45 0.0366(10) 0.0158(8) 0.0252(9) -0.0007(7) 0.0008(8) -0.0044(7)
C46 0.0332(9) 0.0237(9) 0.0229(9) 0.0027(7) 0.0051(8) -0.0102(8)
C47 0.0270(9) 0.0276(10) 0.0226(8) 0.0015(7) 0.0069(7) -0.0011(7)
C48 0.0238(8) 0.0180(8) 0.0215(8) 0.0022(6) 0.0034(7) 0.0015(7)
C49 0.0151(7) 0.0149(7) 0.0178(7) 0.0007(6) -0.0029(6) 0.0001(6)
C50 0.0216(8) 0.0181(8) 0.0227(8) -0.0015(6) 0.0030(7) -0.0008(7)
C51 0.0227(8) 0.0243(9) 0.0296(9) -0.0050(7) 0.0030(7) 0.0031(7)
C52 0.0266(9) 0.0165(8) 0.0358(10) -0.0015(7) -0.0052(8) 0.0046(7)
C53 0.0292(9) 0.0154(8) 0.0338(10) 0.0080(7) 0.0016(8) -0.0003(7)
C54 0.0213(8) 0.0206(8) 0.0231(8) 0.0032(7) 0.0022(7) 0.0006(7)
Cl1 0.0296(7) 0.0513(10) 0.0656(12) -0.0080(8) -0.0080(7) 0.0030(6)
Cl2 0.0344(10) 0.0279(8) 0.065(2) -0.0027(15) -0.0163(14) -0.0067(8)
Cl3 0.0729(12) 0.146(2) 0.1084(17) -0.1032(17) 0.0320(12) -0.0273(13)
Cl4 0.0356(8) 0.0643(11) 0.1068(15) 0.0380(10) -0.0215(9) -0.0215(7)
Cl5 0.0647(16) 0.0322(7) 0.0316(8) -0.0101(6) 0.0066(7) -0.0086(9)
Cl6 0.0923(10) 0.0501(6) 0.0251(5) -0.0104(4) 0.0073(5) 0.0208(7)
C55 0.031(5) 0.014(2) 0.042(5) 0.002(3) -0.002(3) -0.012(3)
C56 0.023(3) 0.018(3) 0.041(4) 0.006(3) -0.012(3) -0.001(3)

loop_
_atom_type_symbol
_atom_type_scat_dispersion_real
_atom_type_scat_dispersion_imag
_atom_type_scat_Cromer_Mann_a1
_atom_type_scat_Cromer_Mann_b1
_atom_type_scat_Cromer_Mann_a2
_atom_type_scat_Cromer_Mann_b2
_atom_type_scat_Cromer_Mann_a3
_atom_type_scat_Cromer_Mann_b3
_atom_type_scat_Cromer_Mann_a4
_atom_type_scat_Cromer_Mann_b4
_atom_type_scat_Cromer_Mann_c
_atom_type_scat_source
C 0.0033 0.0016 2.3100 20.8439 1.0200 10.2075 1.5886 0.5687 0.8650 51.6512 0.2156 'International Tables Vol C 4.2.6.8 and 6.1.1.4'
H 0.0000 0.0000 0.4930 10.5109 0.3229 26.1257 0.1402 3.1424 0.0408 57.7998 0.0030 'International Tables Vol C 4.2.6.8 and 6.1.1.4'
N 0.0061 0.0033 12.2126 0.0057 3.1322 9.8933 2.0125 28.9975 1.1663 0.5826 -11.5290 'International Tables Vol C 4.2.6.8 and 6.1.1.4'
O 0.0106 0.0060 3.0485 13.2771 2.2868 5.7011 1.5463 0.3239 0.8670 32.9089 0.2508 'International Tables Vol C 4.2.6.8 and 6.1.1.4'
Cl 0.1484 0.1585 11.4604 0.0104 7.1964 1.1662 6.2556 18.5194 1.6455 47.7784 -9.5574 'International Tables Vol C 4.2.6.8 and 6.1.1.4'

loop_
_geom_angle_atom_site_label_1
_geom_angle_atom_site_label_2
_geom_angle_atom_site_label_3
_geom_angle
_geom_angle_publ_flag
C2 C1 C18 120.54(15) yes
C2 C1 C19 120.26(14) yes
C18 C1 C19 119.19(14) yes
C1 C2 C3 178.46(17) yes
C2 C3 C4 178.17(18) yes
C3 C4 C5 117.77(15) yes
C3 C4 C25 120.86(14) yes
C5 C4 C25 121.37(14) yes
C4 C5 C6 179.01(17) yes
C5 C6 C7 178.23(17) yes
C6 C7 C8 118.95(14) yes
C6 C7 C31 120.97(14) yes
C8 C7 C31 120.08(14) yes
C7 C8 C9 178.01(17) yes
C8 C9 C10 176.19(17) yes
C9 C10 C11 119.64(14) yes
C9 C10 C37 119.10(14) yes
C11 C10 C37 121.21(14) yes
C10 C11 C12 178.60(17) yes
C11 C12 C13 178.93(18) yes
C12 C13 C14 118.16(14) yes
C12 C13 C43 120.76(14) yes
C14 C13 C43 121.06(14) yes
C13 C14 C15 178.64(17) yes
C14 C15 C16 177.82(17) yes
C15 C16 C17 118.64(14) yes
C15 C16 C49 121.68(14) yes
C17 C16 C49 119.68(14) yes
C16 C17 C18 177.78(17) yes
C1 C18 C17 176.78(17) yes
C1 C19 C20 120.45(15) yes
C1 C19 C24 120.52(14) yes
C20 C19 C24 119.03(15) yes
C19 C20 C21 120.08(16) yes
C19 C20 H201 121.2 no
C21 C20 H201 118.7 no
C20 C21 C22 120.51(17) yes
C20 C21 H211 118.5 no
C22 C21 H211 120.9 no
C21 C22 C23 119.42(16) yes
C21 C22 H221 121.3 no
C23 C22 H221 119.3 no
C22 C23 C24 120.59(16) yes
C22 C23 H231 120.5 no
C24 C23 H231 118.9 no
C19 C24 C23 120.35(15) yes
C19 C24 H241 120.1 no
C23 C24 H241 119.6 no
C4 C25 C26 120.60(15) yes
C4 C25 C30 120.56(15) yes
C26 C25 C30 118.84(15) yes
C25 C26 C27 120.48(16) yes
C25 C26 H261 120.3 no
C27 C26 H261 119.2 no
C26 C27 C28 120.22(16) yes
C26 C27 H271 120.4 no
C28 C27 H271 119.3 no
C27 C28 C29 119.82(16) yes
C27 C28 H281 120.0 no
C29 C28 H281 120.1 no
C28 C29 C30 120.42(16) yes
C28 C29 H291 120.3 no
C30 C29 H291 119.3 no
C25 C30 C29 120.21(15) yes
C25 C30 H301 119.9 no
C29 C30 H301 119.9 no
C7 C31 C32 119.97(14) yes
C7 C31 C36 120.73(15) yes
C32 C31 C36 119.29(15) yes
C31 C32 C33 119.90(16) yes
C31 C32 H321 119.7 no
C33 C32 H321 120.3 no
C32 C33 C34 120.51(16) yes
C32 C33 H331 120.4 no
C34 C33 H331 119.1 no
C33 C34 C35 119.94(15) yes
C33 C34 H341 121.3 no
C35 C34 H341 118.7 no
C34 C35 C36 120.00(16) yes
C34 C35 H351 120.1 no
C36 C35 H351 119.9 no
C31 C36 C35 120.35(16) yes
C31 C36 H361 119.3 no
C35 C36 H361 120.3 no
C10 C37 C38 120.71(14) yes
C10 C37 C42 120.08(14) yes
C38 C37 C42 119.20(15) yes
C37 C38 C39 119.91(16) yes
C37 C38 H381 119.5 no
C39 C38 H381 120.6 no
C38 C39 C40 120.27(16) yes
C38 C39 H391 119.7 no
C40 C39 H391 120.1 no
C39 C40 C41 120.21(16) yes
C39 C40 H401 120.3 no
C41 C40 H401 119.5 no
C40 C41 C42 119.75(16) yes
C40 C41 H411 120.6 no
C42 C41 H411 119.7 no
C37 C42 C41 120.65(16) yes
C37 C42 H421 119.3 no
C41 C42 H421 120.0 no
C13 C43 C44 120.94(15) yes
C13 C43 C48 120.73(14) yes
C44 C43 C48 118.32(15) yes
C43 C44 C45 120.38(16) yes
C43 C44 H441 119.3 no
C45 C44 H441 120.3 no
C44 C45 C46 120.66(17) yes
C44 C45 H451 118.7 no
C46 C45 H451 120.6 no
C45 C46 C47 119.41(16) yes
C45 C46 H461 119.9 no
C47 C46 H461 120.7 no
C46 C47 C48 120.18(17) yes
C46 C47 H471 119.1 no
C48 C47 H471 120.6 no
C43 C48 C47 121.04(16) yes
C43 C48 H481 119.5 no
C47 C48 H481 119.5 no
C16 C49 C50 120.32(14) yes
C16 C49 C54 121.05(15) yes
C50 C49 C54 118.62(15) yes
C49 C50 C51 120.67(16) yes
C49 C50 H501 119.3 no
C51 C50 H501 120.0 no
C50 C51 C52 120.13(16) yes
C50 C51 H511 119.8 no
C52 C51 H511 120.0 no
C51 C52 C53 119.49(16) yes
C51 C52 H521 120.6 no
C53 C52 H521 119.9 no
C52 C53 C54 120.73(16) yes
C52 C53 H531 120.1 no
C54 C53 H531 119.2 no
C49 C54 C53 120.34(16) yes
C49 C54 H541 118.3 no
C53 C54 H541 121.3 no
Cl2 C55 Cl1 112.2(7) yes
Cl2 C55 Cl3 112.1(4) yes
Cl1 C55 Cl3 113.6(8) yes
Cl2 C55 H551 105.2 no
Cl1 C55 H551 106.1 no
Cl3 C55 H551 106.9 no
Cl6 C56 Cl4 108.4(5) yes
Cl6 C56 Cl5 109.9(4) yes
Cl4 C56 Cl5 112.6(6) yes
Cl6 C56 H561 108.1 no
Cl4 C56 H561 108.2 no
Cl5 C56 H561 109.5 no

loop_
_geom_bond_atom_site_label_1
_geom_bond_atom_site_label_2
_geom_bond_distance
_geom_bond_publ_flag
C1 C2 1.389(2) yes
C1 C18 1.381(2) yes
C1 C19 1.481(2) yes
C2 C3 1.218(2) yes
C3 C4 1.392(2) yes
C4 C5 1.387(2) yes
C4 C25 1.475(2) yes
C5 C6 1.222(2) yes
C6 C7 1.391(2) yes
C7 C8 1.383(2) yes
C7 C31 1.485(2) yes
C8 C9 1.223(2) yes
C9 C10 1.388(2) yes
C10 C11 1.384(2) yes
C10 C37 1.488(2) yes
C11 C12 1.220(2) yes
C12 C13 1.393(2) yes
C13 C14 1.387(2) yes
C13 C43 1.476(2) yes
C14 C15 1.219(2) yes
C15 C16 1.387(2) yes
C16 C17 1.383(2) yes
C16 C49 1.479(2) yes
C17 C18 1.219(2) yes
C19 C20 1.395(2) yes
C19 C24 1.399(2) yes
C20 C21 1.391(3) yes
C20 H201 0.956 no
C21 C22 1.385(3) yes
C21 H211 0.956 no
C22 C23 1.389(3) yes
C22 H221 0.936 no
C23 C24 1.380(2) yes
C23 H231 0.950 no
C24 H241 0.930 no
C25 C26 1.402(2) yes
C25 C30 1.404(2) yes
C26 C27 1.384(2) yes
C26 H261 0.957 no
C27 C28 1.391(3) yes
C27 H271 0.945 no
C28 C29 1.387(3) yes
C28 H281 0.951 no
C29 C30 1.386(2) yes
C29 H291 0.940 no
C30 H301 0.947 no
C31 C32 1.398(2) yes
C31 C36 1.394(2) yes
C32 C33 1.389(2) yes
C32 H321 0.936 no
C33 C34 1.382(3) yes
C33 H331 0.951 no
C34 C35 1.389(3) yes
C34 H341 0.931 no
C35 C36 1.389(2) yes
C35 H351 0.964 no
C36 H361 0.941 no
C37 C38 1.397(2) yes
C37 C42 1.393(2) yes
C38 C39 1.394(2) yes
C38 H381 0.944 no
C39 C40 1.386(3) yes
C39 H391 0.943 no
C40 C41 1.383(3) yes
C40 H401 0.952 no
C41 C42 1.392(2) yes
C41 H411 0.933 no
C42 H421 0.966 no
C43 C44 1.400(2) yes
C43 C48 1.400(2) yes
C44 C45 1.387(2) yes
C44 H441 0.930 no
C45 C46 1.384(3) yes
C45 H451 0.938 no
C46 C47 1.393(3) yes
C46 H461 0.930 no
C47 C48 1.378(2) yes
C47 H471 0.943 no
C48 H481 0.915 no
C49 C50 1.395(2) yes
C49 C54 1.398(2) yes
C50 C51 1.389(2) yes
C50 H501 0.948 no
C51 C52 1.386(3) yes
C51 H511 0.950 no
C52 C53 1.385(3) yes
C52 H521 0.944 no
C53 C54 1.383(2) yes
C53 H531 0.954 no
C54 H541 0.945 no
Cl1 C55 1.719(11) yes
Cl2 C55 1.777(12) yes
Cl3 C55 1.696(12) yes
Cl4 C56 1.761(8) yes
Cl5 C56 1.690(12) yes
Cl6 C56 1.779(8) yes
C55 H551 0.938 no
C56 H561 0.931 no

loop_
_geom_hbond_atom_site_label_D
_geom_hbond_atom_site_label_H
_geom_hbond_atom_site_label_A
_geom_hbond_angle_DHA
_geom_hbond_distance_DH
_geom_hbond_distance_HA
_geom_hbond_distance_DA
_geom_hbond_publ_flag
C55 H551 C5 172.0 0.938 2.582 3.512(3) yes
